data_4303937
loop_
_publ_author_name
'Minghui Yang'
'Jennifer A. Rodgers'
'Lawrence C. Middler'
'Judith Or\'o-Sol\'e'
'A. Bel\'en Jorge'
'Amparo Fuertes'
'J. Paul Attfield'

_publ_section_title
;
Direct Solid-State Synthesis at High Pressures of New Mixed-Metal
Oxynitrides: RZrO2N (R = Pr, Nd, and Sm)
;
_journal_name_full 'Inorganic Chemistry'
_journal_page_first 11498
_journal_page_last 11500
_journal_paper_doi 10.1021/ic902020r
_journal_volume 48
_journal_year 2009
_chemical_formula_sum 'N O2 Pr Zr'
_chemical_formula_weight 278.14
_chemical_name_systematic ' ?'
_space_group_IT_number 62
_symmetry_cell_setting orthorhombic
_symmetry_space_group_name_Hall '-P 2ac 2n'
_symmetry_space_group_name_H-M 'P n m a'
_cell_angle_alpha 90.0
_cell_angle_beta 90.0
_cell_angle_gamma 90.0
_cell_formula_units_Z 4
_cell_length_a 5.84409(21)
_cell_length_b 8.18090(26)
_cell_length_c 5.73356(19)
_cell_volume 274.121(16)
_pd_block_id 2009-10-13T17:50|PR-HP1-L_phase1|Minghui_Yang||
_pd_phase_name 'from C:/gsas/MyWork/longruns/Pr-HP1-L/LaZrNO2-PNMA.cif'
_cod_data_source_file ic902020r_si_001_1_ph1.cif
_cod_data_source_block PR-HP1-L_phase_1
_cod_depositor_comments
;
The following automatic conversions were performed:
'_geom_bond_publ_flag' value 'N' changed to 'n' according to
'/home/saulius/struct/CIF-dictionaries/cif_core.dic' dictionary named
'cif_core.dic' version 2.4.1 from 2010-06-29 (156
times).

'_geom_angle_publ_flag' value 'N' changed to 'n' according to
'/home/saulius/struct/CIF-dictionaries/cif_core.dic' dictionary named
'cif_core.dic' version 2.4.1 from 2010-06-29 (178 times).

Automatic conversion script
Id: cif_fix_enum 1527 2010-12-29 10:47:43Z saulius 
;
_cod_original_formula_sum 'N1.00 O2.00 Pr Zr'
_cod_database_code 4303937

loop_
_symmetry_equiv_pos_site_id
_symmetry_equiv_pos_as_xyz
1 +x,+y,+z
2 -x+1/2,+y+1/2,+z+1/2
3 +x,-y+1/2,+z
4 -x+1/2,-y,+z+1/2
-1 -x,-y,-z
-2 +x+1/2,-y+1/2,-z+1/2
-3 -x,+y+1/2,-z
-4 +x+1/2,+y,-z+1/2

loop_
_atom_site_type_symbol
_atom_site_label
_atom_site_fract_x
_atom_site_fract_y
_atom_site_fract_z
_atom_site_occupancy
_atom_site_thermal_displace_type
_atom_site_U_iso_or_equiv
_atom_site_symmetry_multiplicity
Pr Pr1 0.0443(4) 0.25 0.9799(7) 1.0 Uiso 0.0275(10) 4
Zr Zr1 0.5 0.0 0.0 1.0 Uiso 0.0098(9) 4
O O1 0.467(5) 0.25 0.104(4) 0.667 Uiso 0.006(4) 4
N N1 0.467(5) 0.25 0.104(4) 0.333 Uiso 0.006(4) 4
O O2 0.3011(31) 0.0619(23) 0.6898(32) 0.667 Uiso 0.006(4) 8
N N2 0.3011(31) 0.0619(23) 0.6898(32) 0.333 Uiso 0.006(4) 8

loop_
_atom_type_symbol
_atom_type_number_in_cell
Pr 4.0
Zr 4.0
O 8.004
N 3.996

loop_
_geom_angle_atom_site_label_1
_geom_angle_atom_site_label_2
_geom_angle_atom_site_label_3
_geom_angle
_geom_angle_site_symmetry_1
_geom_angle_site_symmetry_2
_geom_angle_site_symmetry_3
_geom_angle_publ_flag
Zr1 Pr1 Zr1 74.99(5) 1_556 . 3_556 n
Zr1 Pr1 O1 39.53(14) 1_556 . 1_556 n
Zr1 Pr1 O1 96.6(5) 1_556 . -2_466 n
Zr1 Pr1 N1 39.53(14) 1_556 . 1_556 n
Zr1 Pr1 N1 96.6(5) 1_556 . -2_567 n
Zr1 Pr1 O2 40.4(4) 1_556 . 1_555 n
Zr1 Pr1 O2 85.9(4) 1_556 . 3_555 n
Zr1 Pr1 O2 155.2(5) 1_556 . -2_567 n
Zr1 Pr1 O2 95.5(5) 1_556 . -4_557 n
Zr1 Pr1 N2 155.2(5) 1_556 . -2_567 n
Zr1 Pr1 N2 95.5(5) 1_556 . -4_557 n
Zr1 Pr1 O1 39.53(14) 3_556 . 1_556 n
Zr1 Pr1 O1 96.6(5) 3_556 . -2_466 n
Zr1 Pr1 N1 39.53(14) 3_556 . 1_556 n
Zr1 Pr1 N1 96.6(5) 3_556 . -2_567 n
Zr1 Pr1 O2 85.9(4) 3_556 . 1_555 n
Zr1 Pr1 O2 40.4(4) 3_556 . 3_555 n
Zr1 Pr1 O2 95.5(5) 3_556 . -2_567 n
Zr1 Pr1 O2 155.2(5) 3_556 . -4_557 n
Zr1 Pr1 N2 95.5(5) 3_556 . -2_567 n
Zr1 Pr1 N2 155.2(5) 3_556 . -4_557 n
O1 Pr1 O1 84.7(6) 1_556 . -2_466 n
O1 Pr1 N1 0.0 1_556 . 1_556 n
O1 Pr1 N1 84.7(6) 1_556 . -2_567 n
O1 Pr1 O2 68.8(6) 1_556 . 1_555 n
O1 Pr1 O2 68.8(6) 1_556 . 3_555 n
O1 Pr1 O2 135.1(5) 1_556 . -2_567 n
O1 Pr1 O2 135.1(5) 1_556 . -4_557 n
O1 Pr1 N2 135.1(5) 1_556 . -2_567 n
O1 Pr1 N2 135.1(5) 1_556 . -4_557 n
O1 Pr1 N1 84.7(6) -2_567 . 1_556 n
O1 Pr1 N1 0.0 -2_567 . -2_567 n
O1 Pr1 O2 134.8(5) -2_567 . 1_555 n
O1 Pr1 O2 134.8(5) -2_567 . 3_555 n
O1 Pr1 O2 107.4(7) -2_567 . -2_567 n
O1 Pr1 O2 107.4(7) -2_567 . -4_557 n
O1 Pr1 N2 107.4(7) -2_567 . -2_567 n
O1 Pr1 N2 107.4(7) -2_567 . -4_557 n
N1 Pr1 N1 84.7(6) 1_556 . -2_567 n
N1 Pr1 O2 68.8(6) 1_556 . 1_555 n
N1 Pr1 O2 68.8(6) 1_556 . 3_555 n
N1 Pr1 O2 135.1(5) 1_556 . -2_567 n
N1 Pr1 O2 135.1(5) 1_556 . -4_557 n
N1 Pr1 N2 135.1(5) 1_556 . -2_567 n
N1 Pr1 N2 135.1(5) 1_556 . -4_557 n
N1 Pr1 O2 134.8(5) -2_567 . 1_555 n
N1 Pr1 O2 134.8(5) -2_567 . 3_555 n
N1 Pr1 O2 107.4(7) -2_567 . -2_567 n
N1 Pr1 O2 107.4(7) -2_567 . -4_557 n
N1 Pr1 N2 107.4(7) -2_567 . -2_567 n
N1 Pr1 N2 107.4(7) -2_567 . -4_557 n
O2 Pr1 O2 69.0(7) 1_555 . 3_555 n
O2 Pr1 O2 117.3(4) 1_555 . -2_567 n
O2 Pr1 O2 72.8(4) 1_555 . -4_557 n
O2 Pr1 N2 117.3(4) 1_555 . -2_567 n
O2 Pr1 N2 72.8(4) 1_555 . -4_557 n
O2 Pr1 O2 72.8(4) 3_555 . -2_567 n
O2 Pr1 O2 117.3(4) 3_555 . -4_557 n
O2 Pr1 N2 72.8(4) 3_555 . -2_567 n
O2 Pr1 N2 117.3(4) 3_555 . -4_557 n
O2 Pr1 O2 83.5(10) -2_567 . -4_557 n
O2 Pr1 N2 0.0 -2_567 . -2_567 n
O2 Pr1 N2 83.5(10) -2_567 . -4_557 n
O2 Pr1 N2 83.5(10) -4_557 . -2_567 n
O2 Pr1 N2 0.0 -4_557 . -4_557 n
N2 Pr1 N2 83.5(10) -2_567 . -4_557 n
Pr1 Zr1 Pr1 180.0 1_554 . -1_656 n
Pr1 Zr1 O1 49.8(7) 1_554 . 1_555 n
Pr1 Zr1 O1 130.2(7) 1_554 . -1_655 n
Pr1 Zr1 N1 49.8(7) 1_554 . 1_555 n
Pr1 Zr1 N1 130.2(7) 1_554 . -1_655 n
Pr1 Zr1 O2 53.8(5) 1_554 . 1_554 n
Pr1 Zr1 O2 60.5(5) 1_554 . 4_554 n
Pr1 Zr1 O2 126.2(5) 1_554 . -1_656 n
Pr1 Zr1 O2 119.5(5) 1_554 . -4_656 n
Pr1 Zr1 N2 53.8(5) 1_554 . 1_554 n
Pr1 Zr1 N2 60.5(5) 1_554 . 4_554 n
Pr1 Zr1 N2 126.2(5) 1_554 . -1_656 n
Pr1 Zr1 N2 119.5(5) 1_554 . -4_656 n
Pr1 Zr1 O1 130.2(7) -1_656 . 1_555 n
Pr1 Zr1 O1 49.8(7) -1_656 . -1_655 n
Pr1 Zr1 N1 130.2(7) -1_656 . 1_555 n
Pr1 Zr1 N1 49.8(7) -1_656 . -1_655 n
Pr1 Zr1 O2 126.2(5) -1_656 . 1_554 n
Pr1 Zr1 O2 119.5(5) -1_656 . 4_554 n
Pr1 Zr1 O2 53.8(5) -1_656 . -1_656 n
Pr1 Zr1 O2 60.5(5) -1_656 . -4_656 n
Pr1 Zr1 N2 126.2(5) -1_656 . 1_554 n
Pr1 Zr1 N2 119.5(5) -1_656 . 4_554 n
Pr1 Zr1 N2 53.8(5) -1_656 . -1_656 n
Pr1 Zr1 N2 60.5(5) -1_656 . -4_656 n
O1 Zr1 O1 180.0 1_555 . -1_655 n
O1 Zr1 N1 0.0 1_555 . 1_555 n
O1 Zr1 N1 180.0 1_555 . -1_655 n
O1 Zr1 O2 87.5(9) 1_555 . 1_554 n
O1 Zr1 O2 90.6(9) 1_555 . 4_554 n
O1 Zr1 O2 92.5(9) 1_555 . -1_656 n
O1 Zr1 O2 89.4(9) 1_555 . -4_656 n
O1 Zr1 N2 87.5(9) 1_555 . 1_554 n
O1 Zr1 N2 90.6(9) 1_555 . 4_554 n
O1 Zr1 N2 92.5(9) 1_555 . -1_656 n
O1 Zr1 N2 89.4(9) 1_555 . -4_656 n
O1 Zr1 N1 180.0 -1_655 . 1_555 n
O1 Zr1 N1 0.0 -1_655 . -1_655 n
O1 Zr1 O2 92.5(9) -1_655 . 1_554 n
O1 Zr1 O2 89.4(9) -1_655 . 4_554 n
O1 Zr1 O2 87.5(9) -1_655 . -1_656 n
O1 Zr1 O2 90.6(9) -1_655 . -4_656 n
O1 Zr1 N2 92.5(9) -1_655 . 1_554 n
O1 Zr1 N2 89.4(9) -1_655 . 4_554 n
O1 Zr1 N2 87.5(9) -1_655 . -1_656 n
O1 Zr1 N2 90.6(9) -1_655 . -4_656 n
N1 Zr1 N1 180.0 1_555 . -1_655 n
N1 Zr1 O2 87.5(9) 1_555 . 1_554 n
N1 Zr1 O2 90.6(9) 1_555 . 4_554 n
N1 Zr1 O2 92.5(9) 1_555 . -1_656 n
N1 Zr1 O2 89.4(9) 1_555 . -4_656 n
N1 Zr1 N2 87.5(9) 1_555 . 1_554 n
N1 Zr1 N2 90.6(9) 1_555 . 4_554 n
N1 Zr1 N2 92.5(9) 1_555 . -1_656 n
N1 Zr1 N2 89.4(9) 1_555 . -4_656 n
N1 Zr1 O2 92.5(9) -1_655 . 1_554 n
N1 Zr1 O2 89.4(9) -1_655 . 4_554 n
N1 Zr1 O2 87.5(9) -1_655 . -1_656 n
N1 Zr1 O2 90.6(9) -1_655 . -4_656 n
N1 Zr1 N2 92.5(9) -1_655 . 1_554 n
N1 Zr1 N2 89.4(9) -1_655 . 4_554 n
N1 Zr1 N2 87.5(9) -1_655 . -1_656 n
N1 Zr1 N2 90.6(9) -1_655 . -4_656 n
O2 Zr1 O2 91.81(33) 1_554 . 4_554 n
O2 Zr1 O2 179.9657 1_554 . -1_656 n
O2 Zr1 O2 88.19(33) 1_554 . -4_656 n
O2 Zr1 N2 0.0 1_554 . 1_554 n
O2 Zr1 N2 91.81(33) 1_554 . 4_554 n
O2 Zr1 N2 179.9657 1_554 . -1_656 n
O2 Zr1 N2 88.19(33) 1_554 . -4_656 n
O2 Zr1 O2 88.19(33) 4_554 . -1_656 n
O2 Zr1 O2 180.0 4_554 . -4_656 n
O2 Zr1 N2 91.81(33) 4_554 . 1_554 n
O2 Zr1 N2 0.0 4_554 . 4_554 n
O2 Zr1 N2 88.19(33) 4_554 . -1_656 n
O2 Zr1 N2 180.0 4_554 . -4_656 n
O2 Zr1 O2 91.81(33) -1_656 . -4_656 n
O2 Zr1 N2 179.9657 -1_656 . 1_554 n
O2 Zr1 N2 88.19(33) -1_656 . 4_554 n
O2 Zr1 N2 0.0 -1_656 . -1_656 n
O2 Zr1 N2 91.81(33) -1_656 . -4_656 n
O2 Zr1 N2 88.19(33) -4_656 . 1_554 n
O2 Zr1 N2 180.0 -4_656 . 4_554 n
O2 Zr1 N2 91.81(33) -4_656 . -1_656 n
O2 Zr1 N2 0.0 -4_656 . -4_656 n
N2 Zr1 N2 91.81(33) 1_554 . 4_554 n
N2 Zr1 N2 179.9657 1_554 . -1_656 n
N2 Zr1 N2 88.19(33) 1_554 . -4_656 n
N2 Zr1 N2 88.19(33) 4_554 . -1_656 n
N2 Zr1 N2 180.0 4_554 . -4_656 n
N2 Zr1 N2 91.81(33) -1_656 . -4_656 n
Pr1 O1 Pr1 116.8(10) 1_554 . -2_556 n
Pr1 O1 Zr1 90.6(7) 1_554 . 1_555 n
Pr1 O1 Zr1 90.6(7) 1_554 . 3_555 n
Pr1 O1 Zr1 104.8(6) -2_657 . 1_555 n
Pr1 O1 Zr1 104.8(6) -2_657 . 3_555 n
Zr1 O1 Zr1 146.0(11) 1_555 . 3_555 n
Pr1 N1 Pr1 116.8(10) 1_554 . -2_556 n
Pr1 N1 Zr1 90.6(7) 1_554 . 1_555 n
Pr1 N1 Zr1 90.6(7) 1_554 . 3_555 n
Pr1 N1 Zr1 104.8(6) -2_657 . 1_555 n
Pr1 N1 Zr1 104.8(6) -2_657 . 3_555 n
Zr1 N1 Zr1 146.0(11) 1_555 . 3_555 n
Pr1 O2 Pr1 102.7(7) 1_555 . -2_556 n
Pr1 O2 Zr1 85.8(6) 1_555 . 1_556 n
Pr1 O2 Zr1 89.5(6) 1_555 . 4_555 n
Pr1 O2 Zr1 99.8(7) -2_657 . 1_556 n
Pr1 O2 Zr1 116.8(8) -2_657 . 4_555 n
Zr1 O2 Zr1 143.2(8) 1_556 . 4_555 n
Pr1 N2 Zr1 99.8(7) -2_657 . 1_556 n
Pr1 N2 Zr1 116.8(8) -2_657 . 4_555 n
Zr1 N2 Zr1 143.2(8) 1_556 . 4_555 n

loop_
_geom_bond_atom_site_label_1
_geom_bond_atom_site_label_2
_geom_bond_distance
_geom_bond_site_symmetry_1
_geom_bond_site_symmetry_2
_geom_bond_publ_flag
Pr1 Zr1 3.7834(21) . 1_456 n
Pr1 Zr1 3.3599(20) . 1_556 n
Pr1 Zr1 3.4382(34) . 2_555 n
Pr1 Zr1 3.625(4) . 2_556 n
Pr1 Zr1 3.7834(21) . 3_456 n
Pr1 Zr1 3.3599(20) . 3_556 n
Pr1 Zr1 3.4382(34) . 4_555 n
Pr1 Zr1 3.625(4) . 4_556 n
Pr1 O1 3.450(27) . 1_456 n
Pr1 O1 2.568(27) . 1_556 n
Pr1 O1 3.377(21) . -2_455 n
Pr1 O1 2.430(21) . -2_456 n
Pr1 N1 3.450(27) . 1_456 n
Pr1 N1 2.568(27) . 1_556 n
Pr1 N1 3.377(21) . -2_455 n
Pr1 N1 2.430(21) . -2_456 n
Pr1 O2 2.718(19) . 1_555 n
Pr1 O2 2.963(20) . 2_555 n
Pr1 O2 2.718(19) . 3_555 n
Pr1 O2 2.963(20) . 4_555 n
Pr1 O2 3.765(16) . -1_557 n
Pr1 O2 2.310(16) . -2_456 n
Pr1 O2 3.765(16) . -3_557 n
Pr1 O2 2.310(16) . -4_456 n
Pr1 N2 2.718(19) . 1_555 n
Pr1 N2 2.963(20) . 2_555 n
Pr1 N2 2.718(19) . 3_555 n
Pr1 N2 2.963(20) . 4_555 n
Pr1 N2 3.765(16) . -1_557 n
Pr1 N2 2.310(16) . -2_456 n
Pr1 N2 3.765(16) . -3_557 n
Pr1 N2 2.310(16) . -4_456 n
Zr1 Pr1 3.3599(20) . 1_554 n
Zr1 Pr1 3.7834(21) . 1_654 n
Zr1 Pr1 3.625(4) . 2_543 n
Zr1 Pr1 3.4382(34) . 2_544 n
Zr1 Pr1 3.7834(21) . -1_556 n
Zr1 Pr1 3.3599(20) . -1_656 n
Zr1 Pr1 3.4382(34) . -2_555 n
Zr1 Pr1 3.625(4) . -2_556 n
Zr1 O1 2.139(6) . 1_555 n
Zr1 O1 2.139(6) . -1_655 n
Zr1 N1 2.139(6) . 1_555 n
Zr1 N1 2.139(6) . -1_655 n
Zr1 O2 2.184(19) . 1_554 n
Zr1 O2 2.130(19) . 4_554 n
Zr1 O2 2.184(19) . -1_656 n
Zr1 O2 2.130(19) . -4_555 n
Zr1 N2 2.184(19) . 1_554 n
Zr1 N2 2.130(19) . 4_554 n
Zr1 N2 2.184(19) . -1_656 n
Zr1 N2 2.130(19) . -4_555 n
O1 Pr1 2.568(27) . 1_554 n
O1 Pr1 3.450(27) . 1_654 n
O1 Pr1 3.377(21) . -2_555 n
O1 Pr1 2.430(21) . -2_556 n
O1 Zr1 2.139(6) . 1_555 n
O1 Zr1 2.139(6) . 3_555 n
O1 O1 3.369(21) . -2_455 n
O1 O1 3.369(21) . -2_555 n
O1 N1 3.369(21) . -2_455 n
O1 N1 3.369(21) . -2_555 n
O1 O2 2.989(33) . 1_554 n
O1 O2 3.034(24) . 2_554 n
O1 O2 2.989(33) . 3_554 n
O1 O2 3.034(24) . 4_554 n
O1 O2 3.123(25) . -1_656 n
O1 O2 3.003(30) . -2_555 n
O1 O2 3.123(25) . -3_656 n
O1 O2 3.003(30) . -4_555 n
O1 N2 2.989(33) . 1_554 n
O1 N2 3.034(24) . 2_554 n
O1 N2 2.989(33) . 3_554 n
O1 N2 3.034(24) . 4_554 n
O1 N2 3.123(25) . -1_656 n
O1 N2 3.003(30) . -2_555 n
O1 N2 3.123(25) . -3_656 n
O1 N2 3.003(30) . -4_555 n
N1 Pr1 2.568(27) . 1_554 n
N1 Pr1 3.450(27) . 1_654 n
N1 Pr1 3.377(21) . -2_555 n
N1 Pr1 2.430(21) . -2_556 n
N1 Zr1 2.139(6) . 1_555 n
N1 Zr1 2.139(6) . 3_555 n
N1 O1 3.369(21) . -2_455 n
N1 O1 3.369(21) . -2_555 n
N1 N1 3.369(21) . -2_455 n
N1 N1 3.369(21) . -2_555 n
N1 O2 2.989(33) . 1_554 n
N1 O2 3.034(24) . 2_554 n
N1 O2 2.989(33) . 3_554 n
N1 O2 3.034(24) . 4_554 n
N1 O2 3.123(25) . -1_656 n
N1 O2 3.003(30) . -2_555 n
N1 O2 3.123(25) . -3_656 n
N1 O2 3.003(30) . -4_555 n
N1 N2 2.989(33) . 1_554 n
N1 N2 3.034(24) . 2_554 n
N1 N2 2.989(33) . 3_554 n
N1 N2 3.034(24) . 4_554 n
N1 N2 3.123(25) . -1_656 n
N1 N2 3.003(30) . -2_555 n
N1 N2 3.123(25) . -3_656 n
N1 N2 3.003(30) . -4_555 n
O2 Pr1 2.718(19) . 1_555 n
O2 Pr1 2.963(20) . 2_544 n
O2 Pr1 3.765(16) . -1_557 n
O2 Pr1 2.310(16) . -2_556 n
O2 Zr1 2.184(19) . 1_556 n
O2 Zr1 2.130(19) . 4_555 n
O2 O1 2.989(33) . 1_556 n
O2 O1 3.034(24) . 2_545 n
O2 O1 3.123(25) . -1_656 n
O2 O1 3.003(30) . -2_455 n
O2 N1 2.989(33) . 1_556 n
O2 N1 3.034(24) . 2_545 n
O2 N1 3.123(25) . -1_656 n
O2 N1 3.003(30) . -2_455 n
O2 O2 3.08(4) . 3_555 n
O2 O2 3.099(13) . 4_554 n
O2 O2 3.099(13) . 4_555 n
O2 O2 3.34(4) . -1_656 n
O2 O2 3.002(8) . -4_456 n
O2 O2 3.002(8) . -4_556 n
O2 N2 3.08(4) . 3_555 n
O2 N2 3.099(13) . 4_554 n
O2 N2 3.099(13) . 4_555 n
O2 N2 3.34(4) . -1_656 n
O2 N2 3.002(8) . -4_456 n
O2 N2 3.002(8) . -4_556 n
N2 Pr1 2.718(19) . 1_555 n
N2 Pr1 2.963(20) . 2_544 n
N2 Pr1 3.765(16) . -1_557 n
N2 Pr1 2.310(16) . -2_556 n
N2 Zr1 2.184(19) . 1_556 n
N2 Zr1 2.130(19) . 4_555 n
N2 O1 2.989(33) . 1_556 n
N2 O1 3.034(24) . 2_545 n
N2 O1 3.123(25) . -1_656 n
N2 O1 3.003(30) . -2_455 n
N2 N1 2.989(33) . 1_556 n
N2 N1 3.034(24) . 2_545 n
N2 N1 3.123(25) . -1_656 n
N2 N1 3.003(30) . -2_455 n
N2 O2 3.08(4) . 3_555 n
N2 O2 3.099(13) . 4_554 n
N2 O2 3.099(13) . 4_555 n
N2 O2 3.34(4) . -1_656 n
N2 O2 3.002(8) . -4_456 n
N2 O2 3.002(8) . -4_556 n
N2 N2 3.08(4) . 3_555 n
N2 N2 3.099(13) . 4_554 n
N2 N2 3.099(13) . 4_555 n
N2 N2 3.34(4) . -1_656 n
N2 N2 3.002(8) . -4_456 n
N2 N2 3.002(8) . -4_556 n

loop_
_pd_block_diffractogram_id
2009-10-13T17:50|PR-HP1-L_H_01|Minghui_Yang|powder_xrd_d8
